data_7120526
loop_
_publ_author_name
'Cope, James D.'
'Liyanage, Nalaka P.'
'Kelley, Paul J.'
'Denny, Jason A.'
'Valente, Edward J.'
'Webster, Charles Edwin'
'Delcamp, Jared H.'
'Hollis, T. Keith'

_publ_section_title
;
 Electrocatalytic reduction of CO2 with CCC-NHC pincer nickel complexes
;
_journal_name_full 'Chem. Commun.'
_journal_paper_doi 10.1039/C6CC06537F
_journal_year 2017
_chemical_formula_moiety 'C22 H28 N5 Ni, F6 P'
_chemical_formula_sum 'C22 H28 F6 N5 Ni P'
_chemical_formula_weight 566.17
_chemical_properties_physical ', Moisture-sensitive'
_space_group_crystal_system monoclinic
_space_group_IT_number 14
_space_group_name_Hall '-P 2ybc'
_space_group_name_H-M_alt 'P 1 21/c 1'
_symmetry_space_group_name_Hall '-P 2ybc'
_symmetry_space_group_name_H-M 'P 1 21/c 1'
_atom_sites_solution_hydrogens geom
_atom_sites_solution_primary direct
_audit_creation_date 2016-07-17
_audit_creation_method
;
Olex2 1.2
(compiled 2016.02.19 svn.r3266 for OlexSys, GUI svn.r5155)
;
_audit_update_record
;
2016-07-27 deposited with the CCDC.
2017-06-12 downloaded from the CCDC.
;
_cell_angle_alpha 90
_cell_angle_beta 92.820(3)
_cell_angle_gamma 90
_cell_formula_units_Z 4
_cell_length_a 9.0649(8)
_cell_length_b 11.8003(9)
_cell_length_c 22.1082(17)
_cell_measurement_reflns_used 9796
_cell_measurement_temperature 100
_cell_measurement_theta_max 28.31
_cell_measurement_theta_min 2.84
_cell_volume 2362.0(3)
_computing_molecular_graphics 'Olex2 (Dolomanov et al., 2009)'
_computing_publication_material 'Olex2 (Dolomanov et al., 2009)'
_computing_structure_refinement 'ShelXL (Sheldrick, 2015)'
_computing_structure_solution 'ShelXS (Sheldrick, 2008)'
_diffrn_ambient_temperature 100
_diffrn_measured_fraction_theta_full 0.950
_diffrn_measured_fraction_theta_max 0.916
_diffrn_measurement_device_type 'Bruker APEX-II CCD'
_diffrn_measurement_method '\f and \w scans'
_diffrn_radiation_type MoK\a
_diffrn_radiation_wavelength 0.71073
_diffrn_reflns_av_R_equivalents 0.0438
_diffrn_reflns_av_unetI/netI 0.0539
_diffrn_reflns_Laue_measured_fraction_full 0.950
_diffrn_reflns_Laue_measured_fraction_max 0.916
_diffrn_reflns_limit_h_max 12
_diffrn_reflns_limit_h_min -11
_diffrn_reflns_limit_k_max 14
_diffrn_reflns_limit_k_min -15
_diffrn_reflns_limit_l_max 29
_diffrn_reflns_limit_l_min -26
_diffrn_reflns_number 14192
_diffrn_reflns_point_group_measured_fraction_full 0.950
_diffrn_reflns_point_group_measured_fraction_max 0.916
_diffrn_reflns_theta_full 26.000
_diffrn_reflns_theta_max 28.392
_diffrn_reflns_theta_min 2.249
_diffrn_standards_number 0
_exptl_absorpt_coefficient_mu 0.958
_exptl_absorpt_correction_T_max 0.7457
_exptl_absorpt_correction_T_min 0.5743
_exptl_absorpt_correction_type multi-scan
_exptl_absorpt_process_details
;
SADABS-2014/5 (Bruker,2014/5) was used for absorption correction.
wR2(int) was 0.1214 before and 0.0411 after correction.
The Ratio of minimum to maximum transmission is 0.7701.
The \l/2 correction factor is Not present.
;
_exptl_crystal_colour yellow
_exptl_crystal_density_diffrn 1.592
_exptl_crystal_description plate
_exptl_crystal_F_000 1168
_exptl_crystal_preparation ', Luminescent'
_exptl_crystal_recrystallization_method 'Vapour deposition'
_exptl_crystal_size_max 0.64
_exptl_crystal_size_mid 0.44
_exptl_crystal_size_min 0.14
_refine_diff_density_max 0.415
_refine_diff_density_min -0.592
_refine_diff_density_rms 0.079
_refine_ls_extinction_method none
_refine_ls_goodness_of_fit_ref 1.030
_refine_ls_hydrogen_treatment constr
_refine_ls_matrix_type full
_refine_ls_number_parameters 319
_refine_ls_number_reflns 5426
_refine_ls_number_restraints 0
_refine_ls_restrained_S_all 1.030
_refine_ls_R_factor_all 0.0588
_refine_ls_R_factor_gt 0.0394
_refine_ls_shift/su_max 0.001
_refine_ls_shift/su_mean 0.000
_refine_ls_structure_factor_coef Fsqd
_refine_ls_weighting_details 'w=1/[\s^2^(Fo^2^)+(0.0323P)^2^+2.1626P] where P=(Fo^2^+2Fc^2^)/3'
_refine_ls_weighting_scheme calc
_refine_ls_wR_factor_gt 0.0854
_refine_ls_wR_factor_ref 0.0931
_reflns_Friedel_coverage 0.000
_reflns_number_gt 4313
_reflns_number_total 5426
_reflns_threshold_expression 'I > 2\s(I)'
_cod_data_source_file c6cc06537f2.cif
_cod_data_source_block mono
_cod_database_code 7120526
_publcif_datablock.id {bc05e78d-a0d1-4a9f-9c43-a4478a410db5}

_shelx_space_group_comment
;
The symmetry employed for this shelxl refinement is uniquely defined
by the following loop, which should always be used as a source of
symmetry information in preference to the above space-group names.
They are only intended as comments.
;
_olex2_refinement_description
;
1. Fixed Uiso
 At 1.2 times of:
  All C(H) groups, All C(H,H) groups
 At 1.5 times of:
  All C(H,H,H) groups
2.a Secondary CH2 refined with riding coordinates:
 C2(H2A,H2B), C3(H3A,H3B), C4(H4A,H4B), C17(H17A,H17B), C18(H18A,H18B),
 C19(H19A,H19B)
2.b Aromatic/amide H refined with riding coordinates:
 C6(H6), C7(H7), C9(H9), C10(H10), C11(H11), C15(H15), C16(H16)
2.c Idealised Me refined as rotating group:
 C1(H1A,H1B,H1C), C20(H20A,H20B,H20C), C22(H22A,H22B,H22C)
;
_shelx_shelxl_version_number 2014/7
_olex2_submission_special_instructions 'No special instructions were received'

loop_
_space_group_symop_operation_xyz
'x, y, z'
'-x, y+1/2, -z+1/2'
'-x, -y, -z'
'x, -y-1/2, z-1/2'

loop_
_atom_site_label
_atom_site_type_symbol
_atom_site_fract_x
_atom_site_fract_y
_atom_site_fract_z
_atom_site_U_iso_or_equiv
_atom_site_adp_type
_atom_site_occupancy
_atom_site_site_symmetry_order
_atom_site_calc_flag
_atom_site_refinement_flags_posn
Ni1 Ni 0.23288(3) 0.50685(2) 0.47207(2) 0.01105(8) Uani 1 1 d .
N1 N 0.07837(19) 0.69563(15) 0.54271(8) 0.0135(4) Uani 1 1 d .
N2 N 0.22514(19) 0.58378(16) 0.59242(8) 0.0147(4) Uani 1 1 d .
N3 N 0.4282(2) 0.32316(15) 0.47003(9) 0.0166(4) Uani 1 1 d .
N4 N 0.3467(2) 0.33498(16) 0.37791(9) 0.0176(4) Uani 1 1 d .
N5 N 0.1188(2) 0.56501(15) 0.40499(8) 0.0148(4) Uani 1 1 d .
C1 C -0.2919(3) 0.9890(2) 0.46835(11) 0.0246(5) Uani 1 1 d .
H1A H -0.3492 1.0094 0.4323 0.037 Uiso 1 1 calc GR
H1B H -0.2345 1.0531 0.4824 0.037 Uiso 1 1 calc GR
H1C H -0.3568 0.9661 0.4991 0.037 Uiso 1 1 calc GR
C2 C -0.1890(2) 0.89142(19) 0.45441(10) 0.0179(5) Uani 1 1 d .
H2A H -0.2467 0.8299 0.4363 0.022 Uiso 1 1 calc R
H2B H -0.1199 0.9166 0.4250 0.022 Uiso 1 1 calc R
C3 C -0.1028(2) 0.84754(18) 0.51032(10) 0.0150(4) Uani 1 1 d .
H3A H -0.0398 0.9070 0.5275 0.018 Uiso 1 1 calc R
H3B H -0.1706 0.8244 0.5406 0.018 Uiso 1 1 calc R
C4 C -0.0100(2) 0.74781(19) 0.49245(9) 0.0151(4) Uani 1 1 d .
H4A H -0.0747 0.6905 0.4741 0.018 Uiso 1 1 calc R
H4B H 0.0562 0.7726 0.4619 0.018 Uiso 1 1 calc R
C5 C 0.1674(2) 0.60533(18) 0.53529(10) 0.0135(4) Uani 1 1 d .
C6 C 0.0806(2) 0.7289(2) 0.60317(10) 0.0181(5) Uani 1 1 d .
H6 H 0.0281 0.7887 0.6191 0.022 Uiso 1 1 calc R
C7 C 0.1733(2) 0.6583(2) 0.63427(10) 0.0183(5) Uani 1 1 d .
H7 H 0.1974 0.6596 0.6756 0.022 Uiso 1 1 calc R
C8 C 0.3266(2) 0.49199(19) 0.59552(10) 0.0165(4) Uani 1 1 d .
C9 C 0.4039(2) 0.4486(2) 0.64624(11) 0.0203(5) Uani 1 1 d .
H9 H 0.3930 0.4790 0.6846 0.024 Uiso 1 1 calc R
C10 C 0.4983(3) 0.3574(2) 0.63727(11) 0.0224(5) Uani 1 1 d .
H10 H 0.5514 0.3269 0.6705 0.027 Uiso 1 1 calc R
C11 C 0.5160(2) 0.3106(2) 0.58012(11) 0.0217(5) Uani 1 1 d .
H11 H 0.5801 0.2503 0.5747 0.026 Uiso 1 1 calc R
C12 C 0.4343(2) 0.35736(18) 0.53191(10) 0.0158(4) Uani 1 1 d .
C13 C 0.3399(2) 0.44785(18) 0.53841(10) 0.0147(4) Uani 1 1 d .
C14 C 0.3350(2) 0.38496(19) 0.43265(10) 0.0153(4) Uani 1 1 d .
C15 C 0.4951(3) 0.2368(2) 0.44015(12) 0.0232(5) Uani 1 1 d .
H15 H 0.5622 0.1844 0.4566 0.028 Uiso 1 1 calc R
C16 C 0.4436(3) 0.2437(2) 0.38220(12) 0.0225(5) Uani 1 1 d .
H16 H 0.4683 0.1960 0.3507 0.027 Uiso 1 1 calc R
C17 C 0.2715(3) 0.3744(2) 0.32149(10) 0.0222(5) Uani 1 1 d .
H17A H 0.2605 0.4561 0.3234 0.027 Uiso 1 1 calc R
H17B H 0.1734 0.3416 0.3182 0.027 Uiso 1 1 calc R
C18 C 0.3526(3) 0.3443(2) 0.26529(11) 0.0220(5) Uani 1 1 d .
H18A H 0.3465 0.2631 0.2587 0.026 Uiso 1 1 calc R
H18B H 0.4561 0.3640 0.2717 0.026 Uiso 1 1 calc R
C19 C 0.2894(3) 0.4052(2) 0.20902(11) 0.0250(5) Uani 1 1 d .
H19A H 0.3365 0.3756 0.1739 0.030 Uiso 1 1 calc R
H19B H 0.1848 0.3882 0.2041 0.030 Uiso 1 1 calc R
C20 C 0.3089(3) 0.5331(2) 0.21056(12) 0.0294(6) Uani 1 1 d .
H20A H 0.2691 0.5651 0.1733 0.044 Uiso 1 1 calc GR
H20B H 0.4121 0.5510 0.2154 0.044 Uiso 1 1 calc GR
H20C H 0.2580 0.5639 0.2439 0.044 Uiso 1 1 calc GR
C21 C 0.0502(2) 0.60217(19) 0.36515(10) 0.0157(4) Uani 1 1 d .
C22 C -0.0372(3) 0.6503(2) 0.31459(11) 0.0258(6) Uani 1 1 d .
H22A H -0.0550 0.5934 0.2841 0.039 Uiso 1 1 calc GR
H22B H 0.0154 0.7126 0.2978 0.039 Uiso 1 1 calc GR
H22C H -0.1298 0.6768 0.3285 0.039 Uiso 1 1 calc GR
P1 P 0.21871(6) 0.94756(5) 0.32616(3) 0.01633(14) Uani 1 1 d .
F1 F 0.08767(16) 0.92575(13) 0.27630(7) 0.0326(4) Uani 1 1 d .
F2 F 0.3131(2) 0.85455(17) 0.29349(9) 0.0563(5) Uani 1 1 d .
F3 F 0.1543(2) 0.85168(16) 0.36779(8) 0.0518(5) Uani 1 1 d .
F4 F 0.28335(19) 1.04269(16) 0.28366(8) 0.0469(5) Uani 1 1 d .
F5 F 0.1224(2) 1.04017(18) 0.35656(9) 0.0648(6) Uani 1 1 d .
F6 F 0.3502(2) 0.96782(15) 0.37446(8) 0.0457(5) Uani 1 1 d .

loop_
_atom_site_aniso_label
_atom_site_aniso_U_11
_atom_site_aniso_U_22
_atom_site_aniso_U_33
_atom_site_aniso_U_23
_atom_site_aniso_U_13
_atom_site_aniso_U_12
Ni1 0.01241(14) 0.00985(14) 0.01092(13) 0.00132(11) 0.00097(10) 0.00177(11)
N1 0.0143(8) 0.0151(9) 0.0114(9) 0.0002(7) 0.0024(7) 0.0009(7)
N2 0.0163(9) 0.0160(9) 0.0118(9) 0.0025(8) 0.0006(7) -0.0004(8)
N3 0.0154(9) 0.0095(9) 0.0250(10) 0.0008(8) 0.0023(8) 0.0021(7)
N4 0.0162(9) 0.0145(9) 0.0223(10) -0.0004(8) 0.0039(8) 0.0013(8)
N5 0.0168(9) 0.0136(9) 0.0144(9) -0.0020(8) 0.0043(8) 0.0021(8)
C1 0.0225(12) 0.0239(13) 0.0275(13) 0.0010(11) 0.0011(10) 0.0086(10)
C2 0.0184(11) 0.0152(11) 0.0205(11) -0.0001(9) 0.0038(9) 0.0042(9)
C3 0.0155(10) 0.0127(10) 0.0172(11) -0.0023(9) 0.0042(9) 0.0016(9)
C4 0.0165(10) 0.0167(11) 0.0121(11) 0.0004(9) 0.0014(9) 0.0024(9)
C5 0.0125(10) 0.0144(10) 0.0139(10) 0.0018(9) 0.0024(8) -0.0018(9)
C6 0.0192(11) 0.0207(12) 0.0149(11) -0.0033(9) 0.0054(9) 0.0003(9)
C7 0.0214(11) 0.0227(12) 0.0109(10) -0.0020(9) 0.0024(9) -0.0020(10)
C8 0.0148(10) 0.0163(11) 0.0184(11) 0.0062(9) 0.0009(9) -0.0034(9)
C9 0.0196(11) 0.0245(12) 0.0165(11) 0.0071(10) -0.0022(9) -0.0052(10)
C10 0.0202(11) 0.0223(12) 0.0240(12) 0.0124(10) -0.0063(10) -0.0045(10)
C11 0.0158(11) 0.0153(11) 0.0334(14) 0.0073(10) -0.0041(10) 0.0016(9)
C12 0.0151(10) 0.0120(10) 0.0203(11) 0.0032(9) 0.0003(9) -0.0028(8)
C13 0.0128(10) 0.0140(10) 0.0175(11) 0.0058(9) 0.0011(8) -0.0040(8)
C14 0.0125(10) 0.0138(10) 0.0198(11) 0.0027(9) 0.0034(9) -0.0015(8)
C15 0.0183(11) 0.0131(11) 0.0386(15) -0.0003(11) 0.0042(11) 0.0039(9)
C16 0.0227(12) 0.0153(11) 0.0299(13) -0.0059(10) 0.0056(11) 0.0053(10)
C17 0.0198(11) 0.0275(13) 0.0196(12) -0.0019(10) 0.0042(10) 0.0028(10)
C18 0.0262(12) 0.0183(12) 0.0222(12) -0.0065(10) 0.0091(10) 0.0009(10)
C19 0.0257(12) 0.0306(14) 0.0192(12) -0.0072(11) 0.0056(10) 0.0015(11)
C20 0.0326(14) 0.0303(14) 0.0255(13) 0.0036(11) 0.0026(11) -0.0012(12)
C21 0.0174(11) 0.0132(10) 0.0165(11) -0.0033(9) 0.0011(9) 0.0011(9)
C22 0.0297(13) 0.0247(13) 0.0219(13) 0.0044(11) -0.0096(10) -0.0007(11)
P1 0.0188(3) 0.0175(3) 0.0128(3) 0.0011(2) 0.0028(2) -0.0004(2)
F1 0.0287(8) 0.0371(9) 0.0312(8) 0.0020(7) -0.0083(7) -0.0074(7)
F2 0.0566(12) 0.0578(12) 0.0549(12) -0.0143(10) 0.0057(10) 0.0364(10)
F3 0.0661(12) 0.0585(12) 0.0305(9) 0.0203(9) -0.0005(9) -0.0341(10)
F4 0.0468(10) 0.0558(11) 0.0369(10) 0.0290(9) -0.0109(8) -0.0273(9)
F5 0.0790(14) 0.0619(13) 0.0542(12) -0.0315(11) 0.0102(11) 0.0348(12)
F6 0.0520(11) 0.0464(10) 0.0360(10) 0.0133(8) -0.0257(8) -0.0197(9)

loop_
_atom_type_symbol
_atom_type_description
_atom_type_scat_dispersion_real
_atom_type_scat_dispersion_imag
_atom_type_scat_source
C C 0.0033 0.0016 'International Tables Vol C Tables 4.2.6.8 and 6.1.1.4'
H H 0.0000 0.0000 'International Tables Vol C Tables 4.2.6.8 and 6.1.1.4'
N N 0.0061 0.0033 'International Tables Vol C Tables 4.2.6.8 and 6.1.1.4'
F F 0.0171 0.0103 'International Tables Vol C Tables 4.2.6.8 and 6.1.1.4'
P P 0.1023 0.0942 'International Tables Vol C Tables 4.2.6.8 and 6.1.1.4'
Ni Ni 0.3393 1.1124 'International Tables Vol C Tables 4.2.6.8 and 6.1.1.4'

loop_
_geom_angle_atom_site_label_1
_geom_angle_atom_site_label_2
_geom_angle_atom_site_label_3
_geom_angle
N5 Ni1 C5 99.96(8)
N5 Ni1 C14 99.84(8)
C5 Ni1 C14 160.14(9)
C13 Ni1 N5 178.42(9)
C13 Ni1 C5 79.70(9)
C13 Ni1 C14 80.46(10)
C5 N1 C4 122.96(18)
C5 N1 C6 110.99(18)
C6 N1 C4 126.04(18)
C5 N2 C7 112.00(18)
C5 N2 C8 113.83(18)
C7 N2 C8 134.15(19)
C14 N3 C12 115.11(18)
C14 N3 C15 112.4(2)
C15 N3 C12 132.5(2)
C14 N4 C16 110.69(19)
C14 N4 C17 124.58(18)
C16 N4 C17 124.70(19)
C21 N5 Ni1 178.59(19)
H1A C1 H1B 109.5
H1A C1 H1C 109.5
H1B C1 H1C 109.5
C2 C1 H1A 109.5
C2 C1 H1B 109.5
C2 C1 H1C 109.5
C1 C2 H2A 109.0
C1 C2 H2B 109.0
H2A C2 H2B 107.8
C3 C2 C1 112.84(19)
C3 C2 H2A 109.0
C3 C2 H2B 109.0
C2 C3 H3A 109.9
C2 C3 H3B 109.9
H3A C3 H3B 108.3
C4 C3 C2 108.85(17)
C4 C3 H3A 109.9
C4 C3 H3B 109.9
N1 C4 C3 114.70(17)
N1 C4 H4A 108.6
N1 C4 H4B 108.6
C3 C4 H4A 108.6
C3 C4 H4B 108.6
H4A C4 H4B 107.6
N1 C5 Ni1 140.19(16)
N1 C5 N2 103.78(18)
N2 C5 Ni1 116.03(15)
N1 C6 H6 126.4
C7 C6 N1 107.1(2)
C7 C6 H6 126.4
N2 C7 H7 127.0
C6 C7 N2 106.08(19)
C6 C7 H7 127.0
C9 C8 N2 128.3(2)
C13 C8 N2 109.28(19)
C13 C8 C9 122.5(2)
C8 C9 H9 121.4
C8 C9 C10 117.3(2)
C10 C9 H9 121.4
C9 C10 H10 118.9
C9 C10 C11 122.2(2)
C11 C10 H10 118.9
C10 C11 H11 121.3
C12 C11 C10 117.3(2)
C12 C11 H11 121.3
C11 C12 N3 128.4(2)
C13 C12 N3 108.90(19)
C13 C12 C11 122.7(2)
C8 C13 Ni1 121.16(17)
C8 C13 C12 118.1(2)
C12 C13 Ni1 120.74(17)
N3 C14 Ni1 114.78(16)
N4 C14 Ni1 141.61(17)
N4 C14 N3 103.61(18)
N3 C15 H15 127.1
C16 C15 N3 105.9(2)
C16 C15 H15 127.1
N4 C16 H16 126.3
C15 C16 N4 107.4(2)
C15 C16 H16 126.3
N4 C17 H17A 108.9
N4 C17 H17B 108.9
N4 C17 C18 113.47(19)
H17A C17 H17B 107.7
C18 C17 H17A 108.9
C18 C17 H17B 108.9
C17 C18 H18A 109.1
C17 C18 H18B 109.1
C17 C18 C19 112.3(2)
H18A C18 H18B 107.9
C19 C18 H18A 109.1
C19 C18 H18B 109.1
C18 C19 H19A 108.7
C18 C19 H19B 108.7
H19A C19 H19B 107.6
C20 C19 C18 114.3(2)
C20 C19 H19A 108.7
C20 C19 H19B 108.7
C19 C20 H20A 109.5
C19 C20 H20B 109.5
C19 C20 H20C 109.5
H20A C20 H20B 109.5
H20A C20 H20C 109.5
H20B C20 H20C 109.5
N5 C21 C22 179.6(2)
C21 C22 H22A 109.5
C21 C22 H22B 109.5
C21 C22 H22C 109.5
H22A C22 H22B 109.5
H22A C22 H22C 109.5
H22B C22 H22C 109.5
F2 P1 F1 88.51(10)
F2 P1 F3 89.59(12)
F2 P1 F4 89.82(11)
F3 P1 F1 90.17(9)
F3 P1 F4 179.27(11)
F4 P1 F1 89.39(8)
F5 P1 F1 89.84(10)
F5 P1 F2 178.20(11)
F5 P1 F3 91.13(12)
F5 P1 F4 89.45(12)
F5 P1 F6 91.28(11)
F6 P1 F1 178.83(10)
F6 P1 F2 90.37(11)
F6 P1 F3 90.16(9)
F6 P1 F4 90.28(9)

loop_
_geom_bond_atom_site_label_1
_geom_bond_atom_site_label_2
_geom_bond_distance
Ni1 N5 1.8943(19)
Ni1 C5 1.933(2)
Ni1 C13 1.854(2)
Ni1 C14 1.940(2)
N1 C4 1.472(3)
N1 C5 1.351(3)
N1 C6 1.392(3)
N2 C5 1.367(3)
N2 C7 1.375(3)
N2 C8 1.420(3)
N3 C12 1.425(3)
N3 C14 1.363(3)
N3 C15 1.371(3)
N4 C14 1.355(3)
N4 C16 1.391(3)
N4 C17 1.467(3)
N5 C21 1.141(3)
C1 H1A 0.9600
C1 H1B 0.9600
C1 H1C 0.9600
C1 C2 1.523(3)
C2 H2A 0.9700
C2 H2B 0.9700
C2 C3 1.520(3)
C3 H3A 0.9700
C3 H3B 0.9700
C3 C4 1.510(3)
C4 H4A 0.9700
C4 H4B 0.9700
C6 H6 0.9300
C6 C7 1.348(3)
C7 H7 0.9300
C8 C9 1.390(3)
C8 C13 1.377(3)
C9 H9 0.9300
C9 C10 1.395(3)
C10 H10 0.9300
C10 C11 1.396(4)
C11 H11 0.9300
C11 C12 1.382(3)
C12 C13 1.380(3)
C15 H15 0.9300
C15 C16 1.344(4)
C16 H16 0.9300
C17 H17A 0.9700
C17 H17B 0.9700
C17 C18 1.517(3)
C18 H18A 0.9700
C18 H18B 0.9700
C18 C19 1.524(3)
C19 H19A 0.9700
C19 H19B 0.9700
C19 C20 1.519(4)
C20 H20A 0.9600
C20 H20B 0.9600
C20 H20C 0.9600
C21 C22 1.454(3)
C22 H22A 0.9600
C22 H22B 0.9600
C22 H22C 0.9600
P1 F1 1.6010(15)
P1 F2 1.5872(17)
P1 F3 1.5879(17)
P1 F4 1.5937(16)
P1 F5 1.5703(18)
P1 F6 1.5788(16)

loop_
_geom_torsion_atom_site_label_1
_geom_torsion_atom_site_label_2
_geom_torsion_atom_site_label_3
_geom_torsion_atom_site_label_4
_geom_torsion
N1 C6 C7 N2 -0.1(2)
N2 C8 C9 C10 -179.7(2)
N2 C8 C13 Ni1 -0.7(3)
N2 C8 C13 C12 179.94(18)
N3 C12 C13 Ni1 -1.0(2)
N3 C12 C13 C8 178.30(19)
N3 C15 C16 N4 0.4(3)
N4 C17 C18 C19 -168.8(2)
C1 C2 C3 C4 177.31(19)
C2 C3 C4 N1 -179.26(18)
C4 N1 C5 Ni1 1.9(4)
C4 N1 C5 N2 -178.98(18)
C4 N1 C6 C7 178.9(2)
C5 Ni1 C13 C8 0.90(18)
C5 Ni1 C13 C12 -179.78(19)
C5 N1 C4 C3 179.69(19)
C5 N1 C6 C7 0.2(3)
C5 N2 C7 C6 -0.1(3)
C5 N2 C8 C9 -179.9(2)
C5 N2 C8 C13 -0.1(3)
C6 N1 C4 C3 1.1(3)
C6 N1 C5 Ni1 -179.4(2)
C6 N1 C5 N2 -0.2(2)
C7 N2 C5 Ni1 179.58(14)
C7 N2 C5 N1 0.2(2)
C7 N2 C8 C9 1.7(4)
C7 N2 C8 C13 -178.5(2)
C8 N2 C5 Ni1 0.8(2)
C8 N2 C5 N1 -178.65(17)
C8 N2 C7 C6 178.4(2)
C8 C9 C10 C11 -0.1(3)
C9 C8 C13 Ni1 179.10(17)
C9 C8 C13 C12 -0.2(3)
C9 C10 C11 C12 -0.6(4)
C10 C11 C12 N3 -177.6(2)
C10 C11 C12 C13 0.9(3)
C11 C12 C13 Ni1 -179.85(17)
C11 C12 C13 C8 -0.5(3)
C12 N3 C14 Ni1 0.6(2)
C12 N3 C14 N4 -178.73(17)
C12 N3 C15 C16 177.9(2)
C13 C8 C9 C10 0.5(3)
C14 Ni1 C13 C8 -178.24(19)
C14 Ni1 C13 C12 1.08(18)
C14 N3 C12 C11 179.0(2)
C14 N3 C12 C13 0.2(3)
C14 N3 C15 C16 0.1(3)
C14 N4 C16 C15 -0.8(3)
C14 N4 C17 C18 152.5(2)
C15 N3 C12 C11 1.2(4)
C15 N3 C12 C13 -177.5(2)
C15 N3 C14 Ni1 178.74(15)
C15 N3 C14 N4 -0.5(2)
C16 N4 C14 Ni1 -178.2(2)
C16 N4 C14 N3 0.8(2)
C16 N4 C17 C18 -25.1(3)
C17 N4 C14 Ni1 3.9(4)
C17 N4 C14 N3 -177.2(2)
C17 N4 C16 C15 177.2(2)
C17 C18 C19 C20 65.7(3)
